data_7033255
loop_
_publ_author_name
'Alves, Luis G.'
'Madeira, Filipe'
'Munh\'a, Rui F'
'Barroso, S\'onia'
'Veiros, Luis F.'
'Martins, Ana M.'

_publ_section_title
;
 Reactions of heteroallenes with cyclam-based Zr(IV) complexes.
;
_journal_issue 3
_journal_name_full 'Dalton transactions (Cambridge, England : 2003)'
_journal_page_first 1441
_journal_page_last 1455
_journal_paper_doi 10.1039/c4dt02851a
_journal_volume 44
_journal_year 2015
_chemical_formula_moiety 'C29 H41 N5 O Zr'
_chemical_formula_sum 'C29 H41 N5 O Zr'
_chemical_formula_weight 566.89
_chemical_name_systematic
;
 ?
;
_space_group_IT_number 4
_symmetry_cell_setting monoclinic
_symmetry_space_group_name_Hall 'P 2yb'
_symmetry_space_group_name_H-M 'P 1 21 1'
_atom_sites_solution_hydrogens geom
_atom_sites_solution_primary direct
_atom_sites_solution_secondary difmap
_audit_creation_method SHELXL-97
_cell_angle_alpha 90.00
_cell_angle_beta 114.068(2)
_cell_angle_gamma 90.00
_cell_formula_units_Z 2
_cell_length_a 9.2892(3)
_cell_length_b 15.7009(5)
_cell_length_c 10.0808(3)
_cell_measurement_reflns_used 9953
_cell_measurement_temperature 150(2)
_cell_measurement_theta_max 30.37
_cell_measurement_theta_min 2.56
_cell_volume 1342.45(8)
_computing_cell_refinement 'Bruker SAINT'
_computing_data_collection 'Bruker APEX2'
_computing_data_reduction 'Bruker SAINT'
_computing_molecular_graphics 'Bruker SHELXTL'
_computing_publication_material 'Bruker SHELXTL'
_computing_structure_refinement 'SHELXL-97 (Sheldrick, 2008)'
_computing_structure_solution 'SHELXS-97 (Sheldrick, 2008)'
_diffrn_ambient_temperature 150(2)
_diffrn_measured_fraction_theta_full 0.998
_diffrn_measured_fraction_theta_max 0.998
_diffrn_measurement_device_type 'Bruker APEX-II CCD'
_diffrn_measurement_method 'phi and omega scans'
_diffrn_radiation_monochromator graphite
_diffrn_radiation_source 'fine-focus sealed tube'
_diffrn_radiation_type MoK\a
_diffrn_radiation_wavelength 0.71073
_diffrn_reflns_av_R_equivalents 0.0505
_diffrn_reflns_av_unetI/netI 0.0433
_diffrn_reflns_limit_h_max 14
_diffrn_reflns_limit_h_min -13
_diffrn_reflns_limit_k_max 22
_diffrn_reflns_limit_k_min -23
_diffrn_reflns_limit_l_max 15
_diffrn_reflns_limit_l_min -15
_diffrn_reflns_number 45483
_diffrn_reflns_theta_full 32.61
_diffrn_reflns_theta_max 32.61
_diffrn_reflns_theta_min 3.41
_exptl_absorpt_coefficient_mu 0.441
_exptl_absorpt_correction_T_max 0.9572
_exptl_absorpt_correction_T_min 0.9170
_exptl_absorpt_correction_type multi-scan
_exptl_absorpt_process_details SADABS
_exptl_crystal_colour colourless
_exptl_crystal_density_diffrn 1.402
_exptl_crystal_density_method 'not measured'
_exptl_crystal_description block
_exptl_crystal_F_000 596
_exptl_crystal_size_max 0.20
_exptl_crystal_size_mid 0.20
_exptl_crystal_size_min 0.10
_refine_diff_density_max 0.453
_refine_diff_density_min -0.307
_refine_diff_density_rms 0.056
_refine_ls_abs_structure_details 'Flack H D (1983), Acta Cryst. A39, 876-881'
_refine_ls_abs_structure_Flack 0.352(18)
_refine_ls_extinction_method none
_refine_ls_goodness_of_fit_ref 1.010
_refine_ls_hydrogen_treatment constr
_refine_ls_matrix_type full
_refine_ls_number_parameters 329
_refine_ls_number_reflns 9462
_refine_ls_number_restraints 1
_refine_ls_restrained_S_all 1.010
_refine_ls_R_factor_all 0.0350
_refine_ls_R_factor_gt 0.0287
_refine_ls_shift/su_max 0.002
_refine_ls_shift/su_mean 0.000
_refine_ls_structure_factor_coef Fsqd
_refine_ls_weighting_details 'calc w=1/[\s^2^(Fo^2^)+(0.0321P)^2^+0.0000P] where P=(Fo^2^+2Fc^2^)/3'
_refine_ls_weighting_scheme calc
_refine_ls_wR_factor_gt 0.0615
_refine_ls_wR_factor_ref 0.0635
_reflns_number_gt 8577
_reflns_number_total 9462
_reflns_threshold_expression >2\s(I)
_cod_data_source_file c4dt02851a2.cif
_cod_data_source_block lainsot
_cod_depositor_comments
;
The following automatic conversions were performed:

'_symmetry_cell_setting' value 'Monoclinic' changed to 'monoclinic'
according to
/usr/data/users/saulius/crontab/automatic-downloads/rss-feeds/RSC/lib/dictionaries/cif_core.dic
dictionary named 'cif_core.dic' version 2.4.2 from 2011-04-26.

Automatic conversion script
Id: cif_fix_values 2935 2014-11-11 08:27:57Z andrius 

 Adding full bibliography for 7033252--7033255.cif.
;
_cod_original_cell_volume 1342.45(7)
_cod_original_sg_symbol_H-M P2(1)
_cod_database_code 7033255

loop_
_symmetry_equiv_pos_as_xyz
'x, y, z'
'-x, y+1/2, -z'

loop_
_atom_site_label
_atom_site_type_symbol
_atom_site_fract_x
_atom_site_fract_y
_atom_site_fract_z
_atom_site_U_iso_or_equiv
_atom_site_adp_type
_atom_site_occupancy
_atom_site_symmetry_multiplicity
_atom_site_calc_flag
_atom_site_refinement_flags
Zr1 Zr 0.818410(13) 0.981832(8) 0.927495(13) 0.01436(3) Uani 1 1 d .
C24 C 1.09343(16) 0.99008(15) 1.03880(15) 0.0183(3) Uani 1 1 d .
N1 N 0.58726(16) 1.07514(10) 0.80793(17) 0.0236(3) Uani 1 1 d .
C17 C 0.85343(18) 1.06779(10) 0.74853(17) 0.0179(3) Uani 1 1 d .
C12 C 0.7194(2) 1.10902(11) 0.64737(19) 0.0230(3) Uani 1 1 d .
C26 C 0.8083(2) 0.82968(11) 0.66314(18) 0.0216(3) Uani 1 1 d .
C8 C 0.4372(2) 0.89728(14) 0.8639(3) 0.0327(5) Uani 1 1 d .
H8A H 0.4228 0.9148 0.9520 0.039 Uiso 1 1 calc R
H8B H 0.3769 0.8440 0.8276 0.039 Uiso 1 1 calc R
C23 C 1.18061(18) 1.06540(13) 1.06397(18) 0.0215(4) Uani 1 1 d .
H23 H 1.1285 1.1158 1.0161 0.026 Uiso 1 1 calc R
C10 C 0.4310(2) 1.05290(14) 0.8073(3) 0.0334(5) Uani 1 1 d .
H10A H 0.3526 1.0953 0.7474 0.040 Uiso 1 1 calc R
H10B H 0.4384 1.0576 0.9078 0.040 Uiso 1 1 calc R
C19 C 1.1770(2) 0.91872(12) 1.1155(2) 0.0220(3) Uani 1 1 d .
C21 C 1.4191(2) 0.99755(16) 1.2249(2) 0.0353(6) Uani 1 1 d .
H21 H 1.5285 0.9998 1.2861 0.042 Uiso 1 1 calc R
C16 C 0.9920(2) 1.08376(11) 0.72674(19) 0.0184(3) Uani 1 1 d .
H16 H 1.0873 1.0573 0.7902 0.022 Uiso 1 1 calc R
C14 C 0.8607(2) 1.17713(11) 0.52321(19) 0.0271(4) Uani 1 1 d .
H14 H 0.8636 1.2142 0.4498 0.033 Uiso 1 1 calc R
C7 C 0.6553(3) 0.81794(15) 1.0271(3) 0.0314(5) Uani 1 1 d .
H7A H 0.5863 0.7672 0.9966 0.038 Uiso 1 1 calc R
H7B H 0.6414 0.8444 1.1102 0.038 Uiso 1 1 calc R
N3 N 0.92982(18) 0.86666(9) 1.11229(15) 0.0228(3) Uani 1 1 d .
N5 N 0.75889(15) 0.86840(9) 0.77328(14) 0.0183(3) Uani 1 1 d .
C9 C 0.37103(19) 0.96505(13) 0.7504(2) 0.0336(5) Uani 1 1 d .
H9A H 0.2546 0.9646 0.7136 0.040 Uiso 1 1 calc R
H9B H 0.3992 0.9519 0.6679 0.040 Uiso 1 1 calc R
N4 N 0.60767(17) 0.87983(10) 0.90438(16) 0.0234(3) Uani 1 1 d .
C15 C 0.9961(2) 1.13628(11) 0.61689(18) 0.0233(3) Uani 1 1 d .
H15 H 1.0922 1.1441 0.6062 0.028 Uiso 1 1 calc R
C6 C 0.8241(2) 0.79106(12) 1.0739(2) 0.0287(4) Uani 1 1 d .
H6A H 0.8544 0.7528 1.1591 0.034 Uiso 1 1 calc R
H6B H 0.8360 0.7592 0.9942 0.034 Uiso 1 1 calc R
O1 O 0.53240(16) 0.78405(10) 0.70877(17) 0.0373(3) Uani 1 1 d .
C13 C 0.7215(2) 1.16316(12) 0.5383(2) 0.0273(4) Uani 1 1 d .
H13 H 0.6272 1.1903 0.4745 0.033 Uiso 1 1 calc R
C1 C 0.6450(2) 1.15377(11) 0.8972(2) 0.0286(4) Uani 1 1 d .
H1A H 0.5583 1.1959 0.8702 0.034 Uiso 1 1 calc R
H1B H 0.7315 1.1793 0.8772 0.034 Uiso 1 1 calc R
C11 C 0.5636(2) 1.09388(14) 0.6564(2) 0.0305(4) Uani 1 1 d .
H11A H 0.4962 1.1450 0.6214 0.037 Uiso 1 1 calc R
H11B H 0.5090 1.0454 0.5930 0.037 Uiso 1 1 calc R
C22 C 1.3403(2) 1.07037(14) 1.1558(2) 0.0274(4) Uani 1 1 d .
H22 H 1.3945 1.1232 1.1707 0.033 Uiso 1 1 calc R
C25 C 0.62818(19) 0.83763(11) 0.78051(18) 0.0222(3) Uani 1 1 d .
C20 C 1.3383(2) 0.92157(14) 1.2048(2) 0.0303(4) Uani 1 1 d .
H20 H 1.3920 0.8713 1.2514 0.036 Uiso 1 1 calc R
C4 C 1.0048(2) 0.9833(2) 1.31190(17) 0.0328(3) Uani 1 1 d .
H4A H 1.0473 0.9863 1.4192 0.039 Uiso 1 1 calc R
H4B H 1.0906 1.0000 1.2828 0.039 Uiso 1 1 calc R
N2 N 0.80347(17) 1.05793(9) 1.09156(16) 0.0229(3) Uani 1 1 d .
C18 C 1.0811(2) 0.84064(11) 1.1064(2) 0.0254(3) Uani 1 1 d .
H18A H 1.0600 0.8100 1.0145 0.030 Uiso 1 1 calc R
H18B H 1.1396 0.8020 1.1883 0.030 Uiso 1 1 calc R
C5 C 0.9589(3) 0.89176(13) 1.26539(19) 0.0322(4) Uani 1 1 d .
H5A H 1.0432 0.8545 1.3323 0.039 Uiso 1 1 calc R
H5B H 0.8619 0.8790 1.2799 0.039 Uiso 1 1 calc R
C27 C 0.8239(2) 0.73289(12) 0.6788(2) 0.0323(4) Uani 1 1 d .
H27A H 0.7205 0.7079 0.6592 0.048 Uiso 1 1 calc R
H27B H 0.8977 0.7184 0.7779 0.048 Uiso 1 1 calc R
H27C H 0.8636 0.7103 0.6095 0.048 Uiso 1 1 calc R
C3 C 0.8725(2) 1.04702(13) 1.2495(2) 0.0294(4) Uani 1 1 d .
H3A H 0.7873 1.0299 1.2791 0.035 Uiso 1 1 calc R
H3B H 0.9122 1.1031 1.2945 0.035 Uiso 1 1 calc R
C2 C 0.7034(2) 1.13303(14) 1.0569(2) 0.0297(5) Uani 1 1 d .
H2A H 0.7638 1.1820 1.1150 0.036 Uiso 1 1 calc R
H2B H 0.6124 1.1227 1.0820 0.036 Uiso 1 1 calc R
C29 C 0.9697(3) 0.86561(15) 0.6864(2) 0.0314(5) Uani 1 1 d .
H29A H 1.0470 0.8499 0.7835 0.047 Uiso 1 1 calc R
H29B H 0.9632 0.9278 0.6777 0.047 Uiso 1 1 calc R
H29C H 1.0025 0.8422 0.6129 0.047 Uiso 1 1 calc R
C28 C 0.6894(3) 0.85330(18) 0.5118(2) 0.0431(6) Uani 1 1 d .
H28A H 0.6792 0.9154 0.5036 0.065 Uiso 1 1 calc R
H28B H 0.5868 0.8281 0.4949 0.065 Uiso 1 1 calc R
H28C H 0.7254 0.8316 0.4394 0.065 Uiso 1 1 calc R

loop_
_atom_site_aniso_label
_atom_site_aniso_U_11
_atom_site_aniso_U_22
_atom_site_aniso_U_33
_atom_site_aniso_U_23
_atom_site_aniso_U_13
_atom_site_aniso_U_12
Zr1 0.01508(5) 0.01387(6) 0.01558(6) -0.00083(8) 0.00773(4) -0.00051(7)
C24 0.0182(5) 0.0209(9) 0.0153(5) 0.0027(7) 0.0065(4) 0.0040(7)
N1 0.0164(6) 0.0284(8) 0.0287(8) 0.0021(6) 0.0119(6) 0.0036(5)
C17 0.0175(6) 0.0175(7) 0.0189(7) 0.0019(6) 0.0077(6) 0.0033(6)
C12 0.0210(7) 0.0224(8) 0.0230(8) 0.0019(7) 0.0062(6) 0.0036(6)
C26 0.0272(8) 0.0213(8) 0.0182(7) -0.0020(6) 0.0113(6) 0.0012(7)
C8 0.0256(9) 0.0342(11) 0.0479(13) -0.0115(10) 0.0247(9) -0.0108(8)
C23 0.0208(8) 0.0236(9) 0.0207(9) 0.0009(7) 0.0091(7) 0.0003(6)
C10 0.0185(8) 0.0350(11) 0.0515(14) -0.0050(10) 0.0193(9) 0.0030(8)
C19 0.0236(8) 0.0244(9) 0.0176(8) 0.0016(7) 0.0078(6) 0.0034(7)
C21 0.0165(6) 0.0584(19) 0.0260(8) 0.0008(9) 0.0035(6) 0.0022(8)
C16 0.0209(7) 0.0185(8) 0.0180(8) 0.0002(6) 0.0102(6) 0.0001(6)
C14 0.0438(10) 0.0196(8) 0.0199(8) 0.0027(7) 0.0149(8) 0.0005(7)
C7 0.0418(12) 0.0276(10) 0.0330(10) -0.0031(9) 0.0235(9) -0.0141(9)
N3 0.0340(8) 0.0182(7) 0.0175(6) -0.0005(5) 0.0117(6) -0.0027(6)
N5 0.0196(6) 0.0177(6) 0.0181(6) -0.0015(5) 0.0082(5) -0.0008(5)
C9 0.0169(7) 0.0409(16) 0.0440(10) -0.0098(9) 0.0134(7) -0.0052(7)
N4 0.0235(6) 0.0237(7) 0.0282(8) -0.0061(6) 0.0159(6) -0.0057(6)
C15 0.0303(8) 0.0239(8) 0.0197(8) -0.0024(7) 0.0143(7) -0.0058(7)
C6 0.0440(10) 0.0194(8) 0.0240(8) 0.0023(7) 0.0153(8) -0.0068(7)
O1 0.0300(7) 0.0407(8) 0.0440(8) -0.0228(7) 0.0179(6) -0.0174(6)
C13 0.0312(9) 0.0256(9) 0.0214(8) 0.0050(7) 0.0068(7) 0.0072(7)
C1 0.0263(8) 0.0196(8) 0.0449(11) -0.0015(8) 0.0197(8) 0.0047(7)
C11 0.0187(7) 0.0380(11) 0.0315(9) 0.0072(8) 0.0068(7) 0.0081(7)
C22 0.0214(8) 0.0358(11) 0.0271(9) -0.0039(8) 0.0122(7) -0.0072(7)
C25 0.0217(7) 0.0237(8) 0.0221(8) -0.0055(7) 0.0099(6) -0.0039(6)
C20 0.0236(8) 0.0388(11) 0.0249(9) 0.0065(8) 0.0063(7) 0.0125(8)
C4 0.0411(8) 0.0377(9) 0.0210(7) -0.0070(13) 0.0140(6) -0.0079(14)
N2 0.0249(7) 0.0233(7) 0.0254(7) -0.0074(6) 0.0152(6) -0.0038(6)
C18 0.0309(9) 0.0189(8) 0.0229(8) 0.0044(7) 0.0075(7) 0.0065(7)
C5 0.0506(12) 0.0308(10) 0.0172(8) 0.0004(7) 0.0160(8) -0.0049(9)
C27 0.0448(11) 0.0215(9) 0.0402(11) -0.0067(8) 0.0272(9) -0.0009(8)
C3 0.0354(10) 0.0324(10) 0.0253(9) -0.0117(8) 0.0173(8) -0.0072(8)
C2 0.0306(10) 0.0235(10) 0.0429(13) -0.0114(9) 0.0232(10) -0.0013(8)
C29 0.0348(10) 0.0286(10) 0.0417(12) -0.0132(9) 0.0269(10) -0.0077(8)
C28 0.0436(12) 0.0649(17) 0.0191(9) 0.0041(10) 0.0110(8) 0.0137(11)

loop_
_atom_type_symbol
_atom_type_description
_atom_type_scat_dispersion_real
_atom_type_scat_dispersion_imag
_atom_type_scat_source
C C 0.0033 0.0016 'International Tables Vol C Tables 4.2.6.8 and 6.1.1.4'
H H 0.0000 0.0000 'International Tables Vol C Tables 4.2.6.8 and 6.1.1.4'
N N 0.0061 0.0033 'International Tables Vol C Tables 4.2.6.8 and 6.1.1.4'
O O 0.0106 0.0060 'International Tables Vol C Tables 4.2.6.8 and 6.1.1.4'
Zr Zr -2.9673 0.5597 'International Tables Vol C Tables 4.2.6.8 and 6.1.1.4'

loop_
_geom_angle_atom_site_label_1
_geom_angle_atom_site_label_2
_geom_angle_atom_site_label_3
_geom_angle
N2 Zr1 N5 155.58(5)
N2 Zr1 C24 90.04(6)
N5 Zr1 C24 106.52(6)
N2 Zr1 C17 110.45(6)
N5 Zr1 C17 89.78(5)
C24 Zr1 C17 82.64(6)
N2 Zr1 N4 98.03(5)
N5 Zr1 N4 57.69(5)
C24 Zr1 N4 138.72(6)
C17 Zr1 N4 130.21(5)
N2 Zr1 N1 73.86(6)
N5 Zr1 N1 102.12(5)
C24 Zr1 N1 139.81(7)
C17 Zr1 N1 69.75(5)
N4 Zr1 N1 80.82(5)
N2 Zr1 N3 87.98(5)
N5 Zr1 N3 81.63(5)
C24 Zr1 N3 69.07(6)
C17 Zr1 N3 146.41(5)
N4 Zr1 N3 70.84(5)
N1 Zr1 N3 143.79(5)
C23 C24 C19 115.26(14)
C23 C24 Zr1 124.98(14)
C19 C24 Zr1 118.13(14)
C11 N1 C10 107.90(15)
C11 N1 C1 108.85(15)
C10 N1 C1 107.83(14)
C11 N1 Zr1 110.79(10)
C10 N1 Zr1 120.96(12)
C1 N1 Zr1 99.76(10)
C12 C17 C16 113.51(15)
C12 C17 Zr1 117.20(11)
C16 C17 Zr1 129.28(12)
C13 C12 C17 124.03(16)
C13 C12 C11 117.77(15)
C17 C12 C11 118.20(16)
N5 C26 C28 109.21(15)
N5 C26 C29 108.39(14)
C28 C26 C29 109.27(17)
N5 C26 C27 111.91(14)
C28 C26 C27 110.24(17)
C29 C26 C27 107.77(16)
N4 C8 C9 113.50(15)
N4 C8 H8A 108.9
C9 C8 H8A 108.9
N4 C8 H8B 108.9
C9 C8 H8B 108.9
H8A C8 H8B 107.7
C22 C23 C24 123.30(18)
C22 C23 H23 118.3
C24 C23 H23 118.3
N1 C10 C9 115.06(16)
N1 C10 H10A 108.5
C9 C10 H10A 108.5
N1 C10 H10B 108.5
C9 C10 H10B 108.5
H10A C10 H10B 107.5
C20 C19 C24 122.42(18)
C20 C19 C18 121.35(17)
C24 C19 C18 116.04(15)
C20 C21 C22 119.75(16)
C20 C21 H21 120.1
C22 C21 H21 120.1
C15 C16 C17 123.35(16)
C15 C16 H16 118.3
C17 C16 H16 118.3
C13 C14 C15 118.88(16)
C13 C14 H14 120.6
C15 C14 H14 120.6
N4 C7 C6 111.24(15)
N4 C7 H7A 109.4
C6 C7 H7A 109.4
N4 C7 H7B 109.4
C6 C7 H7B 109.4
H7A C7 H7B 108.0
C6 N3 C18 107.73(14)
C6 N3 C5 107.37(13)
C18 N3 C5 109.59(15)
C6 N3 Zr1 110.79(11)
C18 N3 Zr1 106.25(10)
C5 N3 Zr1 114.91(11)
C25 N5 C26 117.07(14)
C25 N5 Zr1 102.62(10)
C26 N5 Zr1 139.73(10)
C8 C9 C10 112.69(17)
C8 C9 H9A 109.1
C10 C9 H9A 109.1
C8 C9 H9B 109.1
C10 C9 H9B 109.1
H9A C9 H9B 107.8
C8 N4 C7 105.63(15)
C8 N4 C25 109.66(14)
C7 N4 C25 107.99(15)
C8 N4 Zr1 128.34(12)
C7 N4 Zr1 112.91(11)
C25 N4 Zr1 90.00(9)
C14 C15 C16 120.32(16)
C14 C15 H15 119.8
C16 C15 H15 119.8
N3 C6 C7 110.57(16)
N3 C6 H6A 109.5
C7 C6 H6A 109.5
N3 C6 H6B 109.5
C7 C6 H6B 109.5
H6A C6 H6B 108.1
C14 C13 C12 119.86(17)
C14 C13 H13 120.1
C12 C13 H13 120.1
N1 C1 C2 110.42(16)
N1 C1 H1A 109.6
C2 C1 H1A 109.6
N1 C1 H1B 109.6
C2 C1 H1B 109.6
H1A C1 H1B 108.1
N1 C11 C12 110.57(14)
N1 C11 H11A 109.5
C12 C11 H11A 109.5
N1 C11 H11B 109.5
C12 C11 H11B 109.5
H11A C11 H11B 108.1
C21 C22 C23 119.30(19)
C21 C22 H22 120.3
C23 C22 H22 120.3
O1 C25 N5 132.39(16)
O1 C25 N4 119.30(15)
N5 C25 N4 108.30(14)
C21 C20 C19 119.88(18)
C21 C20 H20 120.1
C19 C20 H20 120.1
C3 C4 C5 114.84(17)
C3 C4 H4A 108.6
C5 C4 H4A 108.6
C3 C4 H4B 108.6
C5 C4 H4B 108.6
H4A C4 H4B 107.5
C2 N2 C3 108.07(14)
C2 N2 Zr1 121.04(12)
C3 N2 Zr1 130.76(12)
N3 C18 C19 108.72(14)
N3 C18 H18A 109.9
C19 C18 H18A 109.9
N3 C18 H18B 109.9
C19 C18 H18B 109.9
H18A C18 H18B 108.3
N3 C5 C4 118.30(15)
N3 C5 H5A 107.7
C4 C5 H5A 107.7
N3 C5 H5B 107.7
C4 C5 H5B 107.7
H5A C5 H5B 107.1
C26 C27 H27A 109.5
C26 C27 H27B 109.5
H27A C27 H27B 109.5
C26 C27 H27C 109.5
H27A C27 H27C 109.5
H27B C27 H27C 109.5
N2 C3 C4 116.85(14)
N2 C3 H3A 108.1
C4 C3 H3A 108.1
N2 C3 H3B 108.1
C4 C3 H3B 108.1
H3A C3 H3B 107.3
N2 C2 C1 110.39(16)
N2 C2 H2A 109.6
C1 C2 H2A 109.6
N2 C2 H2B 109.6
C1 C2 H2B 109.6
H2A C2 H2B 108.1
C26 C29 H29A 109.5
C26 C29 H29B 109.5
H29A C29 H29B 109.5
C26 C29 H29C 109.5
H29A C29 H29C 109.5
H29B C29 H29C 109.5
C26 C28 H28A 109.5
C26 C28 H28B 109.5
H28A C28 H28B 109.5
C26 C28 H28C 109.5
H28A C28 H28C 109.5
H28B C28 H28C 109.5

loop_
_geom_bond_atom_site_label_1
_geom_bond_atom_site_label_2
_geom_bond_distance
Zr1 N2 2.0903(14)
Zr1 N5 2.2789(14)
Zr1 C24 2.3376(14)
Zr1 C17 2.3792(16)
Zr1 N4 2.4657(14)
Zr1 N1 2.4696(14)
Zr1 N3 2.4978(15)
C24 C23 1.397(3)
C24 C19 1.402(3)
N1 C11 1.482(2)
N1 C10 1.490(2)
N1 C1 1.492(2)
C17 C12 1.405(2)
C17 C16 1.414(2)
C12 C13 1.396(3)
C12 C11 1.506(2)
C26 N5 1.493(2)
C26 C28 1.520(3)
C26 C29 1.528(3)
C26 C27 1.529(3)
C8 N4 1.490(2)
C8 C9 1.498(3)
C8 H8A 0.9900
C8 H8B 0.9900
C23 C22 1.394(2)
C23 H23 0.9500
C10 C9 1.510(3)
C10 H10A 0.9900
C10 H10B 0.9900
C19 C20 1.399(3)
C19 C18 1.496(3)
C21 C20 1.380(3)
C21 C22 1.383(3)
C21 H21 0.9500
C16 C15 1.393(2)
C16 H16 0.9500
C14 C13 1.380(3)
C14 C15 1.384(3)
C14 H14 0.9500
C7 N4 1.491(3)
C7 C6 1.502(3)
C7 H7A 0.9900
C7 H7B 0.9900
N3 C6 1.488(2)
N3 C18 1.488(2)
N3 C5 1.507(2)
N5 C25 1.336(2)
C9 H9A 0.9900
C9 H9B 0.9900
N4 C25 1.493(2)
C15 H15 0.9500
C6 H6A 0.9900
C6 H6B 0.9900
O1 C25 1.224(2)
C13 H13 0.9500
C1 C2 1.510(3)
C1 H1A 0.9900
C1 H1B 0.9900
C11 H11A 0.9900
C11 H11B 0.9900
C22 H22 0.9500
C20 H20 0.9500
C4 C3 1.509(3)
C4 C5 1.518(4)
C4 H4A 0.9900
C4 H4B 0.9900
N2 C2 1.453(3)
N2 C3 1.464(2)
C18 H18A 0.9900
C18 H18B 0.9900
C5 H5A 0.9900
C5 H5B 0.9900
C27 H27A 0.9800
C27 H27B 0.9800
C27 H27C 0.9800
C3 H3A 0.9900
C3 H3B 0.9900
C2 H2A 0.9900
C2 H2B 0.9900
C29 H29A 0.9800
C29 H29B 0.9800
C29 H29C 0.9800
C28 H28A 0.9800
C28 H28B 0.9800
C28 H28C 0.9800

loop_
_geom_torsion_atom_site_label_1
_geom_torsion_atom_site_label_2
_geom_torsion_atom_site_label_3
_geom_torsion_atom_site_label_4
_geom_torsion
N2 Zr1 C24 C23 -60.18(13)
N5 Zr1 C24 C23 138.02(12)
C17 Zr1 C24 C23 50.45(13)
N4 Zr1 C24 C23 -162.46(11)
N1 Zr1 C24 C23 4.36(17)
N3 Zr1 C24 C23 -148.00(14)
N2 Zr1 C24 C19 104.49(14)
N5 Zr1 C24 C19 -57.31(14)
C17 Zr1 C24 C19 -144.89(14)
N4 Zr1 C24 C19 2.21(17)
N1 Zr1 C24 C19 169.03(12)
N3 Zr1 C24 C19 16.67(12)
N2 Zr1 N1 C11 149.19(13)
N5 Zr1 N1 C11 -55.67(12)
C24 Zr1 N1 C11 79.15(14)
C17 Zr1 N1 C11 29.55(12)
N4 Zr1 N1 C11 -109.62(12)
N3 Zr1 N1 C11 -148.03(11)
N2 Zr1 N1 C10 -83.14(15)
N5 Zr1 N1 C10 72.01(15)
C24 Zr1 N1 C10 -153.18(13)
C17 Zr1 N1 C10 157.23(15)
N4 Zr1 N1 C10 18.06(14)
N3 Zr1 N1 C10 -20.36(18)
N2 Zr1 N1 C1 34.60(10)
N5 Zr1 N1 C1 -170.25(10)
C24 Zr1 N1 C1 -35.44(13)
C17 Zr1 N1 C1 -85.03(10)
N4 Zr1 N1 C1 135.80(10)
N3 Zr1 N1 C1 97.38(12)
N2 Zr1 C17 C12 -77.95(14)
N5 Zr1 C17 C12 88.07(13)
C24 Zr1 C17 C12 -165.24(14)
N4 Zr1 C17 C12 42.75(15)
N1 Zr1 C17 C12 -14.94(12)
N3 Zr1 C17 C12 162.48(11)
N2 Zr1 C17 C16 102.64(16)
N5 Zr1 C17 C16 -91.33(16)
C24 Zr1 C17 C16 15.36(15)
N4 Zr1 C17 C16 -136.66(14)
N1 Zr1 C17 C16 165.65(17)
N3 Zr1 C17 C16 -16.9(2)
C16 C17 C12 C13 -2.1(3)
Zr1 C17 C12 C13 178.37(15)
C16 C17 C12 C11 177.64(16)
Zr1 C17 C12 C11 -1.9(2)
C19 C24 C23 C22 1.4(2)
Zr1 C24 C23 C22 166.44(13)
C11 N1 C10 C9 75.4(2)
C1 N1 C10 C9 -167.15(17)
Zr1 N1 C10 C9 -53.5(2)
C23 C24 C19 C20 -3.3(3)
Zr1 C24 C19 C20 -169.48(15)
C23 C24 C19 C18 171.75(14)
Zr1 C24 C19 C18 5.6(2)
C12 C17 C16 C15 0.9(2)
Zr1 C17 C16 C15 -179.71(13)
N2 Zr1 N3 C6 117.03(11)
N5 Zr1 N3 C6 -40.80(11)
C24 Zr1 N3 C6 -152.15(12)
C17 Zr1 N3 C6 -117.60(13)
N4 Zr1 N3 C6 17.81(11)
N1 Zr1 N3 C6 58.30(14)
N2 Zr1 N3 C18 -126.23(11)
N5 Zr1 N3 C18 75.93(11)
C24 Zr1 N3 C18 -35.41(11)
C17 Zr1 N3 C18 -0.86(16)
N4 Zr1 N3 C18 134.55(11)
N1 Zr1 N3 C18 175.04(10)
N2 Zr1 N3 C5 -4.86(13)
N5 Zr1 N3 C5 -162.70(13)
C24 Zr1 N3 C5 85.96(13)
C17 Zr1 N3 C5 120.51(13)
N4 Zr1 N3 C5 -104.09(13)
N1 Zr1 N3 C5 -63.59(15)
C28 C26 N5 C25 68.3(2)
C29 C26 N5 C25 -172.79(16)
C27 C26 N5 C25 -54.1(2)
C28 C26 N5 Zr1 -101.12(19)
C29 C26 N5 Zr1 17.8(2)
C27 C26 N5 Zr1 136.54(15)
N2 Zr1 N5 C25 14.60(19)
C24 Zr1 N5 C25 145.53(11)
C17 Zr1 N5 C25 -132.21(11)
N4 Zr1 N5 C25 7.81(10)
N1 Zr1 N5 C25 -62.99(11)
N3 Zr1 N5 C25 80.38(11)
N2 Zr1 N5 C26 -175.08(15)
C24 Zr1 N5 C26 -44.15(17)
C17 Zr1 N5 C26 38.11(16)
N4 Zr1 N5 C26 178.13(18)
N1 Zr1 N5 C26 107.33(16)
N3 Zr1 N5 C26 -109.30(16)
N4 C8 C9 C10 -70.9(2)
N1 C10 C9 C8 83.4(2)
C9 C8 N4 C7 174.55(17)
C9 C8 N4 C25 -69.3(2)
C9 C8 N4 Zr1 37.1(2)
C6 C7 N4 C8 177.00(17)
C6 C7 N4 C25 59.7(2)
C6 C7 N4 Zr1 -38.2(2)
N2 Zr1 N4 C8 60.61(16)
N5 Zr1 N4 C8 -122.22(16)
C24 Zr1 N4 C8 159.93(14)
C17 Zr1 N4 C8 -64.94(16)
N1 Zr1 N4 C8 -11.50(15)
N3 Zr1 N4 C8 145.64(16)
N2 Zr1 N4 C7 -74.40(13)
N5 Zr1 N4 C7 102.78(14)
C24 Zr1 N4 C7 24.92(16)
C17 Zr1 N4 C7 160.05(12)
N1 Zr1 N4 C7 -146.50(13)
N3 Zr1 N4 C7 10.63(12)
N2 Zr1 N4 C25 176.01(10)
N5 Zr1 N4 C25 -6.82(9)
C24 Zr1 N4 C25 -84.67(12)
C17 Zr1 N4 C25 50.46(12)
N1 Zr1 N4 C25 103.90(10)
N3 Zr1 N4 C25 -98.97(10)
C13 C14 C15 C16 -1.7(3)
C17 C16 C15 C14 1.0(3)
C18 N3 C6 C7 -160.32(16)
C5 N3 C6 C7 81.72(19)
Zr1 N3 C6 C7 -44.50(17)
N4 C7 C6 N3 55.8(2)
C15 C14 C13 C12 0.5(3)
C17 C12 C13 C14 1.5(3)
C11 C12 C13 C14 -178.22(18)
C11 N1 C1 C2 -167.90(14)
C10 N1 C1 C2 75.29(18)
Zr1 N1 C1 C2 -51.84(14)
C10 N1 C11 C12 -174.80(16)
C1 N1 C11 C12 68.44(18)
Zr1 N1 C11 C12 -40.30(18)
C13 C12 C11 N1 -151.13(17)
C17 C12 C11 N1 29.1(2)
C20 C21 C22 C23 -1.4(3)
C24 C23 C22 C21 0.9(3)
C26 N5 C25 O1 -3.4(3)
Zr1 N5 C25 O1 169.6(2)
C26 N5 C25 N4 175.48(14)
Zr1 N5 C25 N4 -11.53(15)
C8 N4 C25 O1 -39.3(2)
C7 N4 C25 O1 75.3(2)
Zr1 N4 C25 O1 -170.55(16)
C8 N4 C25 N5 141.58(15)
C7 N4 C25 N5 -103.78(16)
Zr1 N4 C25 N5 10.38(13)
C22 C21 C20 C19 -0.5(3)
C24 C19 C20 C21 3.0(3)
C18 C19 C20 C21 -171.83(18)
N5 Zr1 N2 C2 -97.62(18)
C24 Zr1 N2 C2 128.79(14)
C17 Zr1 N2 C2 46.63(14)
N4 Zr1 N2 C2 -91.83(14)
N1 Zr1 N2 C2 -13.87(13)
N3 Zr1 N2 C2 -162.16(14)
N5 Zr1 N2 C3 77.6(2)
C24 Zr1 N2 C3 -55.96(15)
C17 Zr1 N2 C3 -138.12(15)
N4 Zr1 N2 C3 83.42(15)
N1 Zr1 N2 C3 161.39(16)
N3 Zr1 N2 C3 13.10(15)
C6 N3 C18 C19 168.96(14)
C5 N3 C18 C19 -74.52(18)
Zr1 N3 C18 C19 50.19(15)
C20 C19 C18 N3 135.78(18)
C24 C19 C18 N3 -39.4(2)
C6 N3 C5 C4 -155.88(18)
C18 N3 C5 C4 87.4(2)
Zr1 N3 C5 C4 -32.1(2)
C3 C4 C5 N3 73.4(2)
C2 N2 C3 C4 -168.31(18)
Zr1 N2 C3 C4 16.0(3)
C5 C4 C3 N2 -63.8(2)
C3 N2 C2 C1 173.00(15)
Zr1 N2 C2 C1 -10.8(2)
N1 C1 C2 N2 46.0(2)
